data_4076986
loop_
_publ_author_name
'Mart\'in, Avelino'
'Mena, Miguel'
'P\'erez-Redondo, Adri\'an'
'Y\'elamos, Carlos'

_publ_section_title
;
 Titanium&#x2212;Group 2 Metal Molecular Nitrides
;
_journal_issue 16
_journal_name_full Organometallics
_journal_page_first 3308
_journal_paper_doi 10.1021/om020379t
_journal_volume 21
_journal_year 2002
_chemical_compound_source 'synthesis as described'
_chemical_formula_moiety 'C74 H110 Mg1 N8 Ti6'
_chemical_formula_sum 'C74 H110 Mg N8 Ti6'
_chemical_formula_weight 1423.41
_chemical_name_systematic
;
 ?
;
_space_group_IT_number 58
_symmetry_cell_setting orthorhombic
_symmetry_Int_Tables_number 58
_symmetry_space_group_name_Hall '-P 2n 2n'
_symmetry_space_group_name_H-M 'P n m n'
_atom_sites_solution_hydrogens geom
_atom_sites_solution_primary direct
_atom_sites_solution_secondary difmap
_audit_conform_dict_location ftp://ftp.iucr.org/pub/cif_core.dic
_audit_conform_dict_name cif_core.dic
_audit_conform_dict_version 2.2
_audit_creation_date 2002-05-02T11:12:07-00:00
_audit_creation_method 'WinGX routine CIF_UPDATE'
_cell_angle_alpha 90.000(5)
_cell_angle_beta 90.000(5)
_cell_angle_gamma 90.000(5)
_cell_formula_units_Z 2
_cell_length_a 14.533(2)
_cell_length_b 15.471(6)
_cell_length_c 16.626(8)
_cell_measurement_reflns_used 25
_cell_measurement_temperature 293(2)
_cell_measurement_theta_max 12
_cell_measurement_theta_min 6
_cell_measurement_wavelength 0.71073
_cell_volume 3738(2)
_computing_cell_refinement 'CAD4 Express (Enraf Nonius, 1994)'
_computing_data_collection 'CAD4 Express (Enraf Nonius, 1994)'
_computing_data_reduction 'XCAD4 (Harms & Wocadlo, 1995)'
_computing_molecular_graphics 'Ortep-3 for Windows (Farrugia, 1997)'
_computing_publication_material 'WinGX publication routines (Farrugia, 1999)'
_computing_structure_refinement 'SHELXL-97 (Sheldrick, 1997)'
_diffrn_ambient_temperature 293(2)
_diffrn_detector 'scintillation LiI'
_diffrn_detector_dtime 1.195
_diffrn_measured_fraction_theta_full 0.827
_diffrn_measured_fraction_theta_max 0.827
_diffrn_measurement_device '\k-geometry diffractometer'
_diffrn_measurement_device_type 'Enraf Nonius TurboCAD4'
_diffrn_measurement_method 'non-profiled omega/2theta scans'
_diffrn_orient_matrix_type
;
  x-axis points to radiation source
  the matrix is specified in reciprocal space
;
_diffrn_orient_matrix_UB_11 0.1693E-2
_diffrn_orient_matrix_UB_12 -0.56838E-1
_diffrn_orient_matrix_UB_13 0.28656E-1
_diffrn_orient_matrix_UB_21 -0.20828E-1
_diffrn_orient_matrix_UB_22 -0.29772E-1
_diffrn_orient_matrix_UB_23 -0.50219E-1
_diffrn_orient_matrix_UB_31 0.65562E-1
_diffrn_orient_matrix_UB_32 -0.7819E-2
_diffrn_orient_matrix_UB_33 -0.16569E-1
_diffrn_radiation_monochromator graphite
_diffrn_radiation_probe x-ray
_diffrn_radiation_type MoK\a
_diffrn_radiation_wavelength 0.71069
_diffrn_reflns_av_R_equivalents 0.0002
_diffrn_reflns_av_unetI/netI 0.1466
_diffrn_reflns_limit_h_max 17
_diffrn_reflns_limit_h_min 0
_diffrn_reflns_limit_k_max 19
_diffrn_reflns_limit_k_min 0
_diffrn_reflns_limit_l_max 18
_diffrn_reflns_limit_l_min 0
_diffrn_reflns_number 3395
_diffrn_reflns_theta_full 26.7
_diffrn_reflns_theta_max 26.7
_diffrn_reflns_theta_min 3.06
_diffrn_source 'Enraf Nonius FR590'
_diffrn_standards_decay_% 9
_diffrn_standards_interval_time 60
_diffrn_standards_number 2
_exptl_absorpt_coefficient_mu 0.663
_exptl_absorpt_correction_type none
_exptl_crystal_colour 'dark green'
_exptl_crystal_density_diffrn 1.265
_exptl_crystal_density_method 'not measured'
_exptl_crystal_description prism
_exptl_crystal_F_000 1508
_exptl_crystal_size_max 0.25
_exptl_crystal_size_mid 0.23
_exptl_crystal_size_min 0.2
_refine_diff_density_max 1.119
_refine_diff_density_min -0.461
_refine_diff_density_rms 0.11
_refine_ls_extinction_method none
_refine_ls_goodness_of_fit_ref 0.981
_refine_ls_hydrogen_treatment mixed
_refine_ls_matrix_type full
_refine_ls_number_parameters 215
_refine_ls_number_reflns 3395
_refine_ls_number_restraints 0
_refine_ls_restrained_S_all 0.981
_refine_ls_R_factor_all 0.2099
_refine_ls_R_factor_gt 0.0975
_refine_ls_shift/su_max 0.004
_refine_ls_shift/su_mean 0
_refine_ls_structure_factor_coef Fsqd
_refine_ls_weighting_details 'calc w=1/[\s^2^(Fo^2^)+(0.1852P)^2^+0.2976P] where P=(Fo^2^+2Fc^2^)/3'
_refine_ls_weighting_scheme calc
_refine_ls_wR_factor_gt 0.2568
_refine_ls_wR_factor_ref 0.3278
_reflns_number_gt 1539
_reflns_number_total 3395
_reflns_threshold_expression >2sigma(I)
_cod_data_source_file om020379t.cif
_cod_data_source_block 6
_cod_depositor_comments
;
The following automatic conversions were performed:

'_symmetry_cell_setting' value 'Orthorhombic' changed to
'orthorhombic' according to
/home/saulius/struct/CIF-dictionaries/cif_core.dic dictionary named
'cif_core.dic' version 2.4.1 from 2010-06-29.

Automatic conversion script
Id: cif_fix_values 1715 2011-07-08 13:25:40Z adriana 
;
_cod_original_sg_symbol_H-M Pnmn
_cod_database_code 4076986
_diffrn_standards_decay_corr_max 1.105
_diffrn_standards_decay_corr_min 0.994

loop_
_symmetry_equiv_pos_as_xyz
'x, y, z'
'-x+1/2, -y+1/2, z+1/2'
'x+1/2, -y+1/2, -z+1/2'
'-x, y, -z'
'-x, -y, -z'
'x-1/2, y-1/2, -z-1/2'
'-x-1/2, y-1/2, z-1/2'
'x, -y, z'

loop_
_atom_site_label
_atom_site_type_symbol
_atom_site_fract_x
_atom_site_fract_y
_atom_site_fract_z
_atom_site_U_iso_or_equiv
_atom_site_adp_type
_atom_site_occupancy
_atom_site_symmetry_multiplicity
_atom_site_calc_flag
_atom_site_refinement_flags
Ti1 Ti 0.66607(11) 0.08407(10) 0.07948(11) 0.0451(6) Uani 1 1 d .
Ti2 Ti 0.69418(15) 0 -0.07600(16) 0.0446(7) Uani 1 2 d S
Mg1 Mg 0.5 0 0 0.0322(13) Uani 1 4 d S
N1 N 0.7478(7) 0 0.0377(7) 0.047(3) Uani 1 2 d S
N2 N 0.6167(4) 0.0874(4) -0.0363(5) 0.0409(18) Uani 1 1 d .
H2 H 0.6073 0.1379 -0.0632 0.08 Uiso 0.5 1 calc PR
N3 N 0.5897(7) 0 0.1219(7) 0.047(3) Uani 1 2 d S
H3 H 0.5662 0 0.1727 0.08 Uiso 1 2 calc SR
C11 C 0.6964(8) 0.2258(6) 0.0829(8) 0.063(3) Uani 1 1 d .
C12 C 0.6277(7) 0.2113(6) 0.1417(8) 0.063(3) Uani 1 1 d .
C13 C 0.6641(10) 0.1662(7) 0.2075(7) 0.074(4) Uani 1 1 d .
C14 C 0.7576(8) 0.1517(7) 0.1878(8) 0.069(3) Uani 1 1 d .
C15 C 0.7761(7) 0.1876(6) 0.1116(8) 0.063(3) Uani 1 1 d .
C16 C 0.6934(12) 0.2795(7) 0.0040(9) 0.121(6) Uani 1 1 d .
H16A H 0.7523 0.2768 -0.022 0.08 Uiso 1 1 calc R
H16B H 0.6789 0.3386 0.0164 0.08 Uiso 1 1 calc R
H16C H 0.6471 0.2563 -0.0311 0.08 Uiso 1 1 calc R
C17 C 0.5308(8) 0.2425(10) 0.1443(13) 0.150(8) Uani 1 1 d .
H17A H 0.517 0.2732 0.0955 0.08 Uiso 1 1 calc R
H17B H 0.523 0.2805 0.1894 0.08 Uiso 1 1 calc R
H17C H 0.49 0.1941 0.1495 0.08 Uiso 1 1 calc R
C18 C 0.6162(13) 0.1429(10) 0.2862(9) 0.147(8) Uani 1 1 d .
H18A H 0.6573 0.1097 0.3192 0.08 Uiso 1 1 calc R
H18B H 0.5621 0.1095 0.275 0.08 Uiso 1 1 calc R
H18C H 0.5992 0.1949 0.3141 0.08 Uiso 1 1 calc R
C19 C 0.8240(12) 0.1083(8) 0.2464(12) 0.159(9) Uani 1 1 d .
H19A H 0.7908 0.089 0.2929 0.08 Uiso 1 1 calc R
H19B H 0.8705 0.1489 0.2624 0.08 Uiso 1 1 calc R
H19C H 0.8526 0.0596 0.2206 0.08 Uiso 1 1 calc R
C20 C 0.8702(9) 0.1925(10) 0.0693(11) 0.141(7) Uani 1 1 d .
H20A H 0.8631 0.22 0.0179 0.08 Uiso 1 1 calc R
H20B H 0.894 0.1352 0.0619 0.08 Uiso 1 1 calc R
H20C H 0.9121 0.2254 0.1018 0.08 Uiso 1 1 calc R
C21 C 0.6891(14) 0 -0.2291(11) 0.083(6) Uani 1 2 d S
C22 C 0.7343(13) 0.0632(8) -0.2102(9) 0.101(6) Uani 1 1 d .
C23 C 0.8166(11) 0.0417(13) -0.1693(9) 0.140(10) Uani 1 1 d .
C24 C 0.585(4) 0 -0.274(3) 0.113(16) Uiso 0.5 2 d SP
C24' C 0.601(3) 0.054(3) -0.276(3) 0.054(10) Uiso 0.25 1 d P
C25 C 0.674(2) 0.146(2) -0.247(2) 0.120(16) Uani 0.5 1 d P
C25' C 0.744(4) 0.1586(17) -0.206(3) 0.140(17) Uani 0.5 1 d P
C26 C 0.861(3) 0.136(2) -0.1526(19) 0.130(14) Uani 0.5 1 d P
C26' C 0.9206(18) 0.040(3) -0.112(3) 0.20(3) Uani 0.5 1 d P
C101 C 0.0673(17) 0 0.5456(15) 0.116(7) Uiso 1 2 d S
C102 C -0.006(2) 0 0.604(2) 0.164(11) Uiso 1 2 d S
C103 C -0.104(2) 0 0.591(2) 0.177(12) Uiso 1 2 d S
C201 C 0 0.428(2) 0 0.161(11) Uiso 1 2 d S
C202 C -0.0901(18) 0.4633(16) -0.0007(14) 0.218(11) Uiso 1 1 d .
C203 C 0 0.352(8) 0 0.31(6) Uiso 0.5 2 d SP

loop_
_atom_site_aniso_label
_atom_site_aniso_U_11
_atom_site_aniso_U_22
_atom_site_aniso_U_33
_atom_site_aniso_U_23
_atom_site_aniso_U_13
_atom_site_aniso_U_12
Ti1 0.0459(10) 0.0299(8) 0.0594(11) -0.0056(9) -0.0059(9) -0.0045(7)
Ti2 0.0402(13) 0.0371(12) 0.0566(16) 0 0.0079(13) 0
Mg1 0.029(3) 0.023(3) 0.045(4) 0 0.002(3) 0
N1 0.036(6) 0.039(6) 0.067(8) 0 -0.004(6) 0
N2 0.037(4) 0.031(4) 0.055(5) 0.008(4) 0.006(4) 0.005(3)
N3 0.056(7) 0.033(6) 0.050(7) 0 0.008(6) 0
C11 0.077(7) 0.026(4) 0.087(8) -0.003(5) -0.022(8) -0.011(5)
C12 0.058(6) 0.039(5) 0.092(9) -0.027(6) -0.011(7) 0.002(5)
C13 0.113(11) 0.054(7) 0.055(7) -0.020(6) 0.011(7) -0.032(7)
C14 0.066(8) 0.041(6) 0.101(10) -0.005(6) -0.032(7) -0.006(5)
C15 0.051(6) 0.037(5) 0.103(9) -0.022(6) -0.001(6) -0.012(5)
C16 0.181(16) 0.048(7) 0.132(13) -0.011(9) -0.040(12) -0.020(9)
C17 0.078(9) 0.107(12) 0.26(2) -0.108(14) -0.031(12) 0.021(9)
C18 0.25(2) 0.097(12) 0.094(12) -0.028(10) 0.019(13) -0.090(14)
C19 0.190(18) 0.053(8) 0.23(2) 0.002(11) -0.144(17) -0.003(10)
C20 0.086(10) 0.086(10) 0.25(2) -0.060(13) 0.031(12) -0.041(8)
C21 0.087(14) 0.111(18) 0.051(11) 0 0.005(10) 0
C22 0.159(15) 0.046(7) 0.097(12) 0.003(7) 0.091(11) 0.000(9)
C23 0.106(10) 0.22(3) 0.090(11) -0.044(12) 0.048(9) -0.112(14)
C25 0.11(3) 0.13(3) 0.12(3) 0.09(2) 0.02(2) 0.05(2)
C25' 0.22(5) 0.029(13) 0.17(4) 0.057(19) 0.07(3) 0.03(2)
C26 0.20(4) 0.09(2) 0.10(2) -0.007(18) 0.07(2) -0.10(2)
C26' 0.055(16) 0.26(7) 0.30(5) -0.12(5) 0.03(2) -0.08(3)

loop_
_atom_type_symbol
_atom_type_description
_atom_type_scat_dispersion_real
_atom_type_scat_dispersion_imag
_atom_type_scat_source
C C 0.0033 0.0016 'International Tables Vol C Tables 4.2.6.8 and 6.1.1.4'
H H 0 0 'International Tables Vol C Tables 4.2.6.8 and 6.1.1.4'
N N 0.0061 0.0033 'International Tables Vol C Tables 4.2.6.8 and 6.1.1.4'
Mg Mg 0.0486 0.0363 'International Tables Vol C Tables 4.2.6.8 and 6.1.1.4'
Ti Ti 0.2776 0.4457 'International Tables Vol C Tables 4.2.6.8 and 6.1.1.4'

loop_
_geom_angle_atom_site_label_1
_geom_angle_atom_site_label_2
_geom_angle_atom_site_label_3
_geom_angle
_geom_angle_site_symmetry_1
_geom_angle_site_symmetry_3
N3 Ti1 N1 91.9(3) . .
N3 Ti1 N2 99.5(4) . .
N1 Ti1 N2 83.8(4) . .
N3 Ti1 C11 142.9(4) . .
N1 Ti1 C11 124.0(4) . .
N2 Ti1 C11 93.9(4) . .
N3 Ti1 C12 106.6(4) . .
N1 Ti1 C12 155.2(4) . .
N2 Ti1 C12 108.4(4) . .
C11 Ti1 C12 36.4(4) . .
N3 Ti1 C15 144.0(5) . .
N1 Ti1 C15 97.3(4) . .
N2 Ti1 C15 116.0(4) . .
C11 Ti1 C15 35.3(4) . .
C12 Ti1 C15 58.1(4) . .
N3 Ti1 C14 110.1(5) . .
N1 Ti1 C14 102.7(4) . .
N2 Ti1 C14 149.3(4) . .
C11 Ti1 C14 57.3(4) . .
C12 Ti1 C14 55.9(4) . .
C15 Ti1 C14 34.0(4) . .
N3 Ti1 C13 91.5(4) . .
N1 Ti1 C13 132.4(5) . .
N2 Ti1 C13 142.0(4) . .
C11 Ti1 C13 58.5(4) . .
C12 Ti1 C13 33.9(4) . .
C15 Ti1 C13 57.2(4) . .
C14 Ti1 C13 33.3(4) . .
N3 Ti1 Ti1 45.3(2) . 8
N1 Ti1 Ti1 46.6(2) . 8
N2 Ti1 Ti1 91.43(19) . 8
C11 Ti1 Ti1 168.5(3) . 8
C12 Ti1 Ti1 149.2(4) . 8
C15 Ti1 Ti1 133.5(3) . 8
C14 Ti1 Ti1 115.1(3) . 8
C13 Ti1 Ti1 120.8(3) . 8
N3 Ti1 Ti2 96.2(3) . .
N1 Ti1 Ti2 44.1(3) . .
N2 Ti1 Ti2 39.77(19) . .
C11 Ti1 Ti2 115.6(3) . .
C12 Ti1 Ti2 144.6(4) . .
C15 Ti1 Ti2 114.4(3) . .
C14 Ti1 Ti2 139.2(3) . .
C13 Ti1 Ti2 171.6(3) . .
Ti1 Ti1 Ti2 63.57(4) 8 .
N3 Ti1 Mg1 52.4(4) . .
N1 Ti1 Mg1 92.5(3) . .
N2 Ti1 Mg1 47.71(18) . .
C11 Ti1 Mg1 125.9(3) . .
C12 Ti1 Mg1 111.7(3) . .
C15 Ti1 Mg1 159.9(3) . .
C14 Ti1 Mg1 157.6(3) . .
C13 Ti1 Mg1 125.6(3) . .
Ti1 Ti1 Mg1 64.70(3) 8 .
Ti2 Ti1 Mg1 62.39(5) . .
N2 Ti2 N2 92.0(4) 8 .
N2 Ti2 N1 84.5(3) 8 .
N2 Ti2 N1 84.5(3) . .
N2 Ti2 C23 148.0(5) 8 .
N2 Ti2 C23 118.0(5) . .
N1 Ti2 C23 108.0(5) . .
N2 Ti2 C23 118.0(5) 8 8
N2 Ti2 C23 148.0(5) . 8
N1 Ti2 C23 108.0(5) . 8
C23 Ti2 C23 30.5(9) . 8
N2 Ti2 C22 137.2(5) 8 .
N2 Ti2 C22 99.9(4) . .
N1 Ti2 C22 137.3(5) . .
C23 Ti2 C22 33.2(5) . .
C23 Ti2 C22 50.9(5) 8 .
N2 Ti2 C22 99.9(4) 8 8
N2 Ti2 C22 137.2(5) . 8
N1 Ti2 C22 137.3(5) . 8
C23 Ti2 C22 50.9(5) . 8
C23 Ti2 C22 33.2(5) 8 8
C22 Ti2 C22 45.9(6) . 8
N2 Ti2 C21 109.5(4) 8 .
N2 Ti2 C21 109.5(4) . .
N1 Ti2 C21 159.3(6) . .
C23 Ti2 C21 52.2(5) . .
C23 Ti2 C21 52.2(5) 8 .
C22 Ti2 C21 27.9(4) . .
C22 Ti2 C21 27.9(4) 8 .
N2 Ti2 Ti1 44.4(2) 8 8
N2 Ti2 Ti1 85.7(2) . 8
N1 Ti2 Ti1 40.1(2) . 8
C23 Ti2 Ti1 141.2(5) . 8
C23 Ti2 Ti1 123.0(4) 8 8
C22 Ti2 Ti1 173.8(4) . 8
C22 Ti2 Ti1 130.3(3) 8 8
C21 Ti2 Ti1 151.66(17) . 8
N2 Ti2 Ti1 85.7(2) 8 .
N2 Ti2 Ti1 44.4(2) . .
N1 Ti2 Ti1 40.1(2) . .
C23 Ti2 Ti1 123.0(4) . .
C23 Ti2 Ti1 141.2(5) 8 .
C22 Ti2 Ti1 130.3(3) . .
C22 Ti2 Ti1 173.8(4) 8 .
C21 Ti2 Ti1 151.66(17) . .
Ti1 Ti2 Ti1 52.85(8) 8 .
N2 Ti2 Mg1 46.3(2) 8 .
N2 Ti2 Mg1 46.3(2) . .
N1 Ti2 Mg1 88.3(3) . .
C23 Ti2 Mg1 157.3(5) . .
C23 Ti2 Mg1 157.3(5) 8 .
C22 Ti2 Mg1 125.2(5) . .
C22 Ti2 Mg1 125.2(5) 8 .
C21 Ti2 Mg1 112.5(5) . .
Ti1 Ti2 Mg1 60.72(5) 8 .
Ti1 Ti2 Mg1 60.72(5) . .
N2 Mg1 N2 180.0(5) 5_655 .
N2 Mg1 N2 73.8(3) 5_655 4_655
N2 Mg1 N2 106.2(3) . 4_655
N2 Mg1 N2 106.2(3) 5_655 8
N2 Mg1 N2 73.8(3) . 8
N2 Mg1 N2 180.0(5) 4_655 8
N2 Mg1 N3 100.5(3) 5_655 .
N2 Mg1 N3 79.5(3) . .
N2 Mg1 N3 100.5(3) 4_655 .
N2 Mg1 N3 79.5(3) 8 .
N2 Mg1 N3 79.5(3) 5_655 5_655
N2 Mg1 N3 100.5(3) . 5_655
N2 Mg1 N3 79.5(3) 4_655 5_655
N2 Mg1 N3 100.5(3) 8 5_655
N3 Mg1 N3 180.0(5) . 5_655
N2 Mg1 Ti1 137.5(2) 5_655 .
N2 Mg1 Ti1 42.5(2) . .
N2 Mg1 Ti1 102.96(18) 4_655 .
N2 Mg1 Ti1 77.04(18) 8 .
N3 Mg1 Ti1 37.44(18) . .
N3 Mg1 Ti1 142.56(18) 5_655 .
N2 Mg1 Ti1 42.5(2) 5_655 5_655
N2 Mg1 Ti1 137.5(2) . 5_655
N2 Mg1 Ti1 77.04(18) 4_655 5_655
N2 Mg1 Ti1 102.96(18) 8 5_655
N3 Mg1 Ti1 142.56(18) . 5_655
N3 Mg1 Ti1 37.44(18) 5_655 5_655
Ti1 Mg1 Ti1 180.00(8) . 5_655
N2 Mg1 Ti1 102.96(18) 5_655 8
N2 Mg1 Ti1 77.04(18) . 8
N2 Mg1 Ti1 137.5(2) 4_655 8
N2 Mg1 Ti1 42.5(2) 8 8
N3 Mg1 Ti1 37.44(18) . 8
N3 Mg1 Ti1 142.56(18) 5_655 8
Ti1 Mg1 Ti1 50.60(6) . 8
Ti1 Mg1 Ti1 129.40(6) 5_655 8
N2 Mg1 Ti1 77.04(18) 5_655 4_655
N2 Mg1 Ti1 102.96(18) . 4_655
N2 Mg1 Ti1 42.5(2) 4_655 4_655
N2 Mg1 Ti1 137.5(2) 8 4_655
N3 Mg1 Ti1 142.56(18) . 4_655
N3 Mg1 Ti1 37.44(18) 5_655 4_655
Ti1 Mg1 Ti1 129.40(6) . 4_655
Ti1 Mg1 Ti1 50.60(6) 5_655 4_655
Ti1 Mg1 Ti1 180.00(6) 8 4_655
N2 Mg1 Ti2 37.15(17) 5_655 5_655
N2 Mg1 Ti2 142.85(17) . 5_655
N2 Mg1 Ti2 37.15(17) 4_655 5_655
N2 Mg1 Ti2 142.85(17) 8 5_655
N3 Mg1 Ti2 98.6(3) . 5_655
N3 Mg1 Ti2 81.4(3) 5_655 5_655
Ti1 Mg1 Ti2 123.11(6) . 5_655
Ti1 Mg1 Ti2 56.89(6) 5_655 5_655
Ti1 Mg1 Ti2 123.11(6) 8 5_655
Ti1 Mg1 Ti2 56.89(6) 4_655 5_655
N2 Mg1 Ti2 142.85(17) 5_655 .
N2 Mg1 Ti2 37.15(17) . .
N2 Mg1 Ti2 142.85(17) 4_655 .
N2 Mg1 Ti2 37.15(17) 8 .
N3 Mg1 Ti2 81.4(3) . .
N3 Mg1 Ti2 98.6(3) 5_655 .
Ti1 Mg1 Ti2 56.89(6) . .
Ti1 Mg1 Ti2 123.11(6) 5_655 .
Ti1 Mg1 Ti2 56.89(6) 8 .
Ti1 Mg1 Ti2 123.11(6) 4_655 .
Ti2 Mg1 Ti2 180.00(9) 5_655 .
Ti1 N1 Ti1 86.8(5) 8 .
Ti1 N1 Ti2 95.8(4) 8 .
Ti1 N1 Ti2 95.8(4) . .
Ti2 N2 Ti1 95.8(3) . .
Ti2 N2 Mg1 96.5(3) . .
Ti1 N2 Mg1 89.8(3) . .
Ti1 N3 Ti1 89.3(5) . 8
Ti1 N3 Mg1 90.2(4) . .
Ti1 N3 Mg1 90.2(4) 8 .
C15 C11 C12 106.6(10) . .
C15 C11 C16 122.8(12) . .
C12 C11 C16 130.4(11) . .
C15 C11 Ti1 75.8(5) . .
C12 C11 Ti1 74.0(5) . .
C16 C11 Ti1 119.8(7) . .
C13 C12 C11 110.6(10) . .
C13 C12 C17 119.7(14) . .
C11 C12 C17 129.5(14) . .
C13 C12 Ti1 80.4(6) . .
C11 C12 Ti1 69.7(5) . .
C17 C12 Ti1 121.4(7) . .
C12 C13 C14 105.1(10) . .
C12 C13 C18 128.0(14) . .
C14 C13 C18 126.8(14) . .
C12 C13 Ti1 65.8(6) . .
C14 C13 Ti1 73.1(7) . .
C18 C13 Ti1 128.4(8) . .
C15 C14 C13 109.2(10) . .
C15 C14 C19 128.8(14) . .
C13 C14 C19 121.9(15) . .
C15 C14 Ti1 67.3(6) . .
C13 C14 Ti1 73.7(6) . .
C19 C14 Ti1 128.2(8) . .
C11 C15 C14 108.6(10) . .
C11 C15 C20 124.4(13) . .
C14 C15 C20 126.8(12) . .
C11 C15 Ti1 68.9(5) . .
C14 C15 Ti1 78.7(6) . .
C20 C15 Ti1 122.7(8) . .
C22 C21 C22 107(2) . 8
C22 C21 C24 126.7(12) . .
C22 C21 C24 126.7(12) 8 .
C22 C21 C24' 155(2) . 8
C22 C21 C24' 97.4(17) 8 8
C24 C21 C24' 29.5(15) . 8
C22 C21 C24' 97.4(17) . .
C22 C21 C24' 155(2) 8 .
C24 C21 C24' 29.5(15) . .
C24' C21 C24' 58(3) 8 .
C22 C21 Ti2 74.1(11) . .
C22 C21 Ti2 74.1(11) 8 .
C24 C21 Ti2 118(2) . .
C24' C21 Ti2 118.5(17) 8 .
C24' C21 Ti2 118.5(17) . .
C21 C22 C23 113.0(15) . .
C21 C22 C25' 150(3) . .
C23 C22 C25' 97(3) . .
C21 C22 C25 104(2) . .
C23 C22 C25 143(2) . .
C25' C22 C25 46(2) . .
C21 C22 C22 36.7(12) . 8
C23 C22 C22 76.4(10) . 8
C25' C22 C22 174(2) . 8
C25 C22 C22 140.3(17) . 8
C21 C22 Ti2 78.0(11) . .
C23 C22 Ti2 71.2(8) . .
C25' C22 Ti2 111.5(17) . .
C25 C22 Ti2 120.2(14) . .
C22 C22 Ti2 67.0(3) 8 .
C23 C23 C22 103.6(10) 8 .
C23 C23 C26 154(2) 8 .
C22 C23 C26 102(2) . .
C23 C23 C26' 89.2(16) 8 .
C22 C23 C26' 167(2) . .
C26 C23 C26' 66(2) . .
C23 C23 Ti2 74.7(5) 8 .
C22 C23 Ti2 75.6(7) . .
C26 C23 Ti2 114.7(14) . .
C26' C23 Ti2 106.0(16) . .
C24' C24 C24' 148(10) . 8
C24' C24 C21 77(5) . .
C24' C24 C21 77(5) 8 .
C24 C24' C24' 16(5) . 8
C24 C24' C21 74(5) . .
C24' C24' C21 60.9(15) 8 .
C24 C24' C25 153(7) . .
C24' C24' C25 140.6(16) 8 .
C21 C24' C25 79.9(19) . .
C25' C25 C22 59.6(18) . .
C25' C25 C24' 138(3) . .
C22 C25 C24' 79(2) . .
C25 C25' C22 75(3) . .
C25 C25' C26 160(3) . .
C22 C25' C26 86(2) . .
C23 C26 C26' 61.3(18) . .
C23 C26 C25' 74.7(18) . .
C26' C26 C25' 135.7(19) . .
C26' C26' C23 90.8(16) 8 .
C26' C26' C26 143.7(14) 8 .
C23 C26' C26 53.1(16) . .
C101 C102 C103 130(3) . .
C203 C201 C202 113(2) . .
C203 C201 C202 113(2) . 4
C202 C201 C202 135(4) . 4
C202 C202 C201 113(2) 8_565 .

loop_
_geom_bond_atom_site_label_1
_geom_bond_atom_site_label_2
_geom_bond_distance
_geom_bond_site_symmetry_2
Ti1 N3 1.850(8) .
Ti1 N1 1.893(8) .
Ti1 N2 2.055(8) .
Ti1 C11 2.238(9) .
Ti1 C12 2.293(10) .
Ti1 C15 2.326(9) .
Ti1 C14 2.471(11) .
Ti1 C13 2.479(11) .
Ti1 Ti1 2.601(3) 8
Ti1 Ti2 2.923(3) .
Ti1 Mg1 3.0435(16) .
Ti2 N2 1.879(7) 8
Ti2 N2 1.879(7) .
Ti2 N1 2.045(12) .
Ti2 C23 2.447(13) .
Ti2 C23 2.447(13) 8
Ti2 C22 2.504(13) .
Ti2 C22 2.504(13) 8
Ti2 C21 2.546(18) .
Ti2 Ti1 2.923(3) 8
Ti2 Mg1 3.092(2) .
Mg1 N2 2.251(6) 5_655
Mg1 N2 2.251(6) .
Mg1 N2 2.251(6) 4_655
Mg1 N2 2.251(6) 8
Mg1 N3 2.410(11) .
Mg1 N3 2.410(11) 5_655
Mg1 Ti1 3.0435(16) 5_655
Mg1 Ti1 3.0435(16) 8
Mg1 Ti1 3.0435(16) 4_655
Mg1 Ti2 3.092(2) 5_655
N1 Ti1 1.893(8) 8
N3 Ti1 1.850(8) 8
C11 C15 1.385(14) .
C11 C12 1.415(15) .
C11 C16 1.553(16) .
C12 C13 1.402(16) .
C12 C17 1.488(14) .
C13 C14 1.417(16) .
C13 C18 1.525(16) .
C14 C15 1.408(16) .
C14 C19 1.527(16) .
C15 C20 1.540(16) .
C21 C22 1.218(19) .
C21 C22 1.218(19) 8
C21 C24 1.69(5) .
C21 C24' 1.71(5) 8
C21 C24' 1.71(5) .
C22 C23 1.42(2) .
C22 C25' 1.49(3) .
C22 C25 1.66(3) .
C22 C22 1.95(2) 8
C23 C23 1.29(4) 8
C23 C26 1.63(3) .
C23 C26' 1.78(4) .
C24 C24' 0.87(4) .
C24 C24' 0.87(4) 8
C24' C24' 1.67(9) 8
C24' C25 1.84(6) .
C25 C25' 1.23(5) .
C25' C26 1.94(6) .
C26 C26' 1.85(6) .
C26' C26' 1.24(9) 8
C101 C102 1.44(4) .
C102 C103 1.44(4) .
C201 C203 1.17(12) .
C201 C202 1.42(3) .
C201 C202 1.42(3) 4
C202 C202 1.14(5) 8_565
